data_8104424
loop_
_publ_author_name
'Deiseroth, H.J.'

_publ_section_title
;
 Ungewoehnliche lineare, oligomere Anionen (Ga(n)Se(2n+2))(n+4)(-)
 (n=2,4,6) in festen Selenogallaten des Caesiums
;
_journal_name_full 'Zeitschrift fuer Kristallographie (149,1979-)'
_journal_page_first 283
_journal_page_last 295
_journal_volume 166
_journal_year 1984
_chemical_formula_sum 'Cs10 Ga6 Se14'
_space_group_IT_number 12
_symmetry_space_group_name_Hall '-C 2y'
_symmetry_space_group_name_H-M 'C 1 2/m 1'
_cell_angle_alpha 90
_cell_angle_beta 108.2
_cell_angle_gamma 90
_cell_formula_units_Z 2
_cell_length_a 18.233
_cell_length_b 12.889
_cell_length_c 9.668
_cell_volume 2158.365
_citation_journal_id_ASTM ZEKRDZ
_cod_data_source_file Deiseroth_ZEKRDZ_1984_1910.cif
_cod_data_source_block Cs10Ga6Se14
_cod_database_code 8104424

loop_
_symmetry_equiv_pos_as_xyz
x,y,z
-x,y,-z
-x,-y,-z
x,-y,z
x+1/2,y+1/2,z
-x+1/2,y+1/2,-z
-x+1/2,-y+1/2,-z
x+1/2,-y+1/2,z

loop_
_atom_site_label
_atom_site_type_symbol
_atom_site_fract_x
_atom_site_fract_y
_atom_site_fract_z
_atom_site_occupancy
_atom_site_U_iso_or_equiv
Ga2 Ga+3 0.0718 0 0.9434 1 0.0
Cs4 Cs+1 0.42448 0 0.3065 1 0.0
Se4 Se-2 0.3503 0 0.9241 1 0.0
Cs1 Cs+1 0.23207 0.20541 0.281 1 0.0
Ga3 Ga+3 0.3474 0 0.6641 1 0.0
Se1 Se-2 0.14391 0.1425 -0.114 1 0.0
Se2 Se-2 0.2038 0 0.5654 1 0.0
Cs3 Cs+1 0 0.1492 0.5 1 0.0
Se5 Se-2 0.4022 0.1529 0.6055 1 0.0
Se3 Se-2 0.0649 0 0.1878 1 0.0
Ga1 Ga+3 0.2133 0 0.8174 1 0.0
Cs2 Cs+1 0 0.7122 0 1 0.0
